data_2018123
loop_
_publ_author_name
'W\"olper, Christoph'
'Anwar, Naveed'
'Gulzar, Naeem'
'Jones, Peter G.'
'Blaschette, Armand'

_publ_section_title
;
 Polysulfonylamines. CXCI. The `almost' polymorphs
 <i>rac</i>-<i>trans</i>-2-aminocyclohexan-1-aminium
 di(methanesulfonyl)azanide and its 0.11-hydrate
;
_journal_coeditor_code EG3071
_journal_issue 7
_journal_name_full 'Acta Crystallographica Section C'
_journal_page_first o249
_journal_page_last o254
_journal_paper_doi 10.1107/S0108270111020816
_journal_volume 67
_journal_year 2011
_chemical_formula_iupac 'C6 H15 N2 +, C2 H6 N O4 S2 -, 0.11H2 O'
_chemical_formula_moiety 'C6 H15 N2 +, C2 H6 N O4 S2 -, 0.11(H2 O)'
_chemical_formula_sum 'C8 H21.22 N3 O4.11 S2'
_chemical_formula_weight 289.38
_chemical_name_systematic
;
<i>rac</i>-<i>trans</i>-2-aminocyclohexan-1-aminium
di(methanesulfonyl)amide 0.11-hydrate
;
_space_group_IT_number 5
_symmetry_cell_setting monoclinic
_symmetry_space_group_name_Hall 'C 2y'
_symmetry_space_group_name_H-M 'C 1 2 1'
_atom_sites_solution_hydrogens geom
_atom_sites_solution_primary direct
_atom_sites_solution_secondary difmap
_audit_creation_method SHELXL-97
_cell_angle_alpha 90.00
_cell_angle_beta 122.196(6)
_cell_angle_gamma 90.00
_cell_formula_units_Z 8
_cell_length_a 21.9116(6)
_cell_length_b 8.84942(10)
_cell_length_c 17.2357(4)
_cell_measurement_reflns_used 26969
_cell_measurement_temperature 100(2)
_cell_measurement_theta_max 30.8475
_cell_measurement_theta_min 2.1918
_cell_volume 2828.2(2)
_computing_cell_refinement 'CrysAlis PRO (Oxford Diffraction, 2009)'
_computing_data_collection 'CrysAlis PRO (Oxford Diffraction, 2009)'
_computing_data_reduction 'CrysAlis PRO (Oxford Diffraction, 2009)'
_computing_molecular_graphics 'XP (Bruker, 1998)'
_computing_publication_material 'SHELXL97 (Sheldrick, 2008)'
_computing_structure_refinement 'SHELXL97 (Sheldrick, 2008)'
_computing_structure_solution 'SHELXS97 (Sheldrick, 2008)'
_diffrn_ambient_temperature 100(2)
_diffrn_detector_area_resol_mean 16.1419
_diffrn_measured_fraction_theta_full 0.997
_diffrn_measured_fraction_theta_max 0.997
_diffrn_measurement_device_type 'Oxford Diffraction Xcalibur E'
_diffrn_measurement_method \w
_diffrn_radiation_monochromator graphite
_diffrn_radiation_source 'Enhance (Mo) X-ray Source'
_diffrn_radiation_type MoK\a
_diffrn_radiation_wavelength 0.71073
_diffrn_reflns_av_R_equivalents 0.0346
_diffrn_reflns_av_sigmaI/netI 0.0387
_diffrn_reflns_limit_h_max 30
_diffrn_reflns_limit_h_min -30
_diffrn_reflns_limit_k_max 12
_diffrn_reflns_limit_k_min -12
_diffrn_reflns_limit_l_max 23
_diffrn_reflns_limit_l_min -23
_diffrn_reflns_number 59469
_diffrn_reflns_theta_full 29.57
_diffrn_reflns_theta_max 29.57
_diffrn_reflns_theta_min 2.20
_exptl_absorpt_coefficient_mu 0.385
_exptl_absorpt_correction_type none
_exptl_crystal_colour colourless
_exptl_crystal_density_diffrn 1.359
_exptl_crystal_density_method 'not measured'
_exptl_crystal_description tablet
_exptl_crystal_F_000 1241
_exptl_crystal_size_max 0.25
_exptl_crystal_size_mid 0.20
_exptl_crystal_size_min 0.10
_refine_diff_density_max 0.292
_refine_diff_density_min -0.271
_refine_ls_abs_structure_details 'Flack (1983)'
_refine_ls_abs_structure_Flack 0.04(3)
_refine_ls_extinction_method none
_refine_ls_goodness_of_fit_ref 0.953
_refine_ls_hydrogen_treatment mixed
_refine_ls_matrix_type full
_refine_ls_number_parameters 347
_refine_ls_number_reflns 7844
_refine_ls_number_restraints 9
_refine_ls_restrained_S_all 0.953
_refine_ls_R_factor_all 0.0312
_refine_ls_R_factor_gt 0.0256
_refine_ls_shift/su_max 0.001
_refine_ls_shift/su_mean 0.000
_refine_ls_structure_factor_coef Fsqd
_refine_ls_weighting_details 'calc w=1/[\s^2^(Fo^2^)+(0.0291P)^2^+0.0000P] where P=(Fo^2^+2Fc^2^)/3'
_refine_ls_weighting_scheme calc
_refine_ls_wR_factor_gt 0.0534
_refine_ls_wR_factor_ref 0.0540
_reflns_number_gt 6813
_reflns_number_total 7844
_reflns_threshold_expression I>2\s(I)
_cod_data_source_file eg3071.cif
_cod_data_source_block I
_cod_depositor_comments
;
 Marking attached hydrogen atoms.

 Antanas Vaitkus,
 2017-11-30
;
_cod_original_sg_symbol_H-M 'C 2'
_cod_database_code 2018123
_cod_database_fobs_code 2018123

loop_
_symmetry_equiv_pos_as_xyz
'x, y, z'
'-x, y, -z'
'x+1/2, y+1/2, z'
'-x+1/2, y+1/2, -z'

loop_
_atom_site_type_symbol
_atom_site_label
_atom_site_fract_x
_atom_site_fract_y
_atom_site_fract_z
_atom_site_U_iso_or_equiv
_atom_site_adp_type
_atom_site_calc_flag
_atom_site_refinement_flags
_atom_site_occupancy
_atom_site_symmetry_multiplicity
_atom_site_disorder_assembly
_atom_site_disorder_group
_atom_site_attached_hydrogens
S S1 0.45268(2) 0.16112(4) 0.52978(3) 0.03075(10) Uani d . 1 1 . . 0
S S2 0.433245(19) 0.25381(4) 0.91870(2) 0.01815(8) Uani d . 1 1 . . 0
S S3 0.594403(18) 0.58696(4) 0.81208(2) 0.01519(7) Uani d . 1 1 . . 0
S S4 0.664674(18) 0.86459(4) 0.86374(2) 0.01797(8) Uani d . 1 1 . . 0
O O1 0.40533(8) 0.05097(17) 0.53122(11) 0.0623(5) Uani d . 1 1 . . 0
O O2 0.41913(6) 0.29327(12) 0.47407(7) 0.0316(3) Uani d . 1 1 . . 0
O O3 0.37423(6) 0.14703(12) 0.87663(8) 0.0281(3) Uani d . 1 1 . . 0
O O4 0.41855(6) 0.39566(11) 0.94713(7) 0.0241(2) Uani d . 1 1 . . 0
O O5 0.51769(5) 0.56290(12) 0.77023(6) 0.0212(2) Uani d . 1 1 . . 0
O O6 0.62037(5) 0.57944(12) 0.75075(6) 0.0186(2) Uani d . 1 1 . . 0
O O7 0.67664(6) 0.97637(12) 0.93183(7) 0.0259(2) Uani d . 1 1 . . 0
O O8 0.63382(6) 0.92174(11) 0.77146(6) 0.0233(2) Uani d . 1 1 . . 0
N N1 0.5000 0.0706(2) 0.5000 0.0308(4) Uani d S 1 2 . . 0
N N2 0.5000 0.16351(19) 1.0000 0.0206(4) Uani d S 1 2 . . 0
N N3 0.61650(6) 0.73784(14) 0.87115(8) 0.0207(3) Uani d . 1 1 . . 0
N N11 0.41297(8) 0.78424(14) 0.40254(8) 0.0245(3) Uani d D 1 1 . . 0
H H1 0.3974(9) 0.8074(19) 0.3469(9) 0.029 Uiso d D 1 1 . . 0
H H2 0.4251(9) 0.8649(16) 0.4348(10) 0.029 Uiso d D 1 1 . . 0
H H3 0.4511(8) 0.7255(18) 0.4185(11) 0.029 Uiso d D 1 1 . . 0
N N12 0.46288(7) 0.60805(16) 0.56115(9) 0.0265(3) Uani d D 1 1 . . 0
H H4 0.4741(9) 0.597(2) 0.6170(10) 0.032 Uiso d D 1 1 . . 0
H H5 0.4579(10) 0.5212(17) 0.5379(12) 0.032 Uiso d D 1 1 . . 0
N N21 0.40685(7) 0.86537(15) 0.98250(8) 0.0196(2) Uani d D 1 1 . . 0
H H6 0.4107(9) 0.9585(16) 0.9646(11) 0.024 Uiso d D 1 1 . . 0
H H7 0.3887(8) 0.8755(19) 1.0180(10) 0.024 Uiso d D 1 1 . . 0
H H8 0.4519(7) 0.8243(17) 1.0201(10) 0.024 Uiso d D 1 1 . . 0
N N22 0.46209(7) 0.70780(16) 0.88785(9) 0.0243(3) Uani d D 1 1 . . 0
H H9 0.4752(9) 0.6878(19) 0.8451(10) 0.029 Uiso d D 1 1 . . 0
H H10 0.4633(9) 0.6094(17) 0.9137(11) 0.029 Uiso d D 1 1 . . 0
C C1 0.51186(10) 0.22227(19) 0.64361(11) 0.0336(4) Uani d . 1 1 . . 0
H H1A 0.4842 0.2728 0.6658 0.050 Uiso calc R 1 1 . . 0
H H1B 0.5470 0.2931 0.6456 0.050 Uiso calc R 1 1 . . 0
H H1C 0.5372 0.1349 0.6826 0.050 Uiso calc R 1 1 . . 0
C C2 0.45626(9) 0.29192(19) 0.83724(11) 0.0284(4) Uani d . 1 1 . . 0
H H2A 0.4159 0.3429 0.7842 0.043 Uiso calc R 1 1 . . 0
H H2B 0.4668 0.1969 0.8175 0.043 Uiso calc R 1 1 . . 0
H H2C 0.4989 0.3572 0.8647 0.043 Uiso calc R 1 1 . . 0
C C3 0.63838(8) 0.44449(18) 0.89545(10) 0.0217(3) Uani d . 1 1 . . 0
H H3A 0.6272 0.3456 0.8653 0.033 Uiso calc R 1 1 . . 0
H H3B 0.6218 0.4474 0.9382 0.033 Uiso calc R 1 1 . . 0
H H3C 0.6906 0.4613 0.9292 0.033 Uiso calc R 1 1 . . 0
C C4 0.74847(8) 0.78314(18) 0.89614(10) 0.0252(3) Uani d . 1 1 . . 0
H H4A 0.7808 0.8615 0.8979 0.038 Uiso calc R 1 1 . . 0
H H4B 0.7413 0.7053 0.8515 0.038 Uiso calc R 1 1 . . 0
H H4C 0.7699 0.7373 0.9570 0.038 Uiso calc R 1 1 . . 0
C C11 0.36011(9) 0.69862(17) 0.41493(10) 0.0247(3) Uani d . 1 1 . . 0
H H11 0.3523 0.5977 0.3850 0.030 Uiso calc R 1 1 . . 0
C C12 0.39027(9) 0.67346(19) 0.51662(10) 0.0265(3) Uani d . 1 1 . . 0
H H12 0.3947 0.7746 0.5450 0.032 Uiso calc R 1 1 . . 0
C C13 0.33597(10) 0.5811(2) 0.52659(11) 0.0370(4) Uani d . 1 1 . . 0
H H13A 0.3288 0.4818 0.4964 0.044 Uiso calc R 1 1 . . 0
H H13B 0.3554 0.5628 0.5924 0.044 Uiso calc R 1 1 . . 0
C C14 0.26388(11) 0.6620(3) 0.48413(13) 0.0494(5) Uani d . 1 1 . . 0
H H14A 0.2701 0.7573 0.5177 0.059 Uiso calc R 1 1 . . 0
H H14B 0.2293 0.5977 0.4893 0.059 Uiso calc R 1 1 . . 0
C C15 0.23391(10) 0.6971(3) 0.38280(13) 0.0477(5) Uani d . 1 1 . . 0
H H15A 0.2204 0.6012 0.3478 0.057 Uiso calc R 1 1 . . 0
H H15B 0.1897 0.7590 0.3582 0.057 Uiso calc R 1 1 . . 0
C C16 0.28802(10) 0.7810(2) 0.36889(11) 0.0375(5) Uani d . 1 1 . . 0
H H16A 0.2954 0.8841 0.3948 0.045 Uiso calc R 1 1 . . 0
H H16B 0.2685 0.7905 0.3024 0.045 Uiso calc R 1 1 . . 0
C C21 0.35883(8) 0.76844(17) 0.90083(9) 0.0195(3) Uani d . 1 1 . . 0
H H21 0.3597 0.6635 0.9229 0.023 Uiso calc R 1 1 . . 0
C C22 0.38748(7) 0.76341(17) 0.83768(9) 0.0194(3) Uani d . 1 1 . . 0
H H22 0.3881 0.8694 0.8179 0.023 Uiso calc R 1 1 . . 0
C C23 0.33614(9) 0.6726(2) 0.75208(11) 0.0312(4) Uani d . 1 1 . . 0
H H23A 0.3539 0.6742 0.7099 0.037 Uiso calc R 1 1 . . 0
H H23B 0.3359 0.5662 0.7696 0.037 Uiso calc R 1 1 . . 0
C C24 0.25956(9) 0.7337(2) 0.70224(11) 0.0351(4) Uani d . 1 1 . . 0
H H24A 0.2588 0.8371 0.6797 0.042 Uiso calc R 1 1 . . 0
H H24B 0.2280 0.6691 0.6486 0.042 Uiso calc R 1 1 . . 0
C C25 0.23124(8) 0.7373(2) 0.76561(11) 0.0330(4) Uani d . 1 1 . . 0
H H25A 0.2266 0.6327 0.7822 0.040 Uiso calc R 1 1 . . 0
H H25B 0.1828 0.7842 0.7334 0.040 Uiso calc R 1 1 . . 0
C C26 0.28181(8) 0.82695(19) 0.85278(11) 0.0296(4) Uani d . 1 1 . . 0
H H26A 0.2810 0.9347 0.8368 0.036 Uiso calc R 1 1 . . 0
H H26B 0.2644 0.8200 0.8951 0.036 Uiso calc R 1 1 . . 0
O O99 0.4611(3) -0.0585(7) 0.7371(4) 0.046(2) Uiso d P 0.221(5) 1 . . 2

loop_
_atom_site_aniso_label
_atom_site_aniso_U_11
_atom_site_aniso_U_22
_atom_site_aniso_U_33
_atom_site_aniso_U_12
_atom_site_aniso_U_13
_atom_site_aniso_U_23
S1 0.0271(2) 0.02175(19) 0.0313(2) -0.00695(17) 0.00746(17) 0.00276(17)
S2 0.01731(17) 0.01602(16) 0.02301(18) -0.00121(14) 0.01200(14) -0.00102(14)
S3 0.01332(16) 0.02095(17) 0.01114(15) 0.00163(14) 0.00642(13) 0.00217(14)
S4 0.01646(17) 0.02306(18) 0.01372(16) -0.00059(15) 0.00759(14) -0.00479(14)
O1 0.0520(9) 0.0511(9) 0.0742(11) -0.0256(7) 0.0271(8) 0.0087(8)
O2 0.0227(6) 0.0290(6) 0.0292(6) 0.0036(5) 0.0045(5) 0.0014(5)
O3 0.0226(6) 0.0234(5) 0.0380(6) -0.0054(5) 0.0159(5) -0.0034(5)
O4 0.0249(5) 0.0192(5) 0.0298(6) 0.0035(4) 0.0156(5) 0.0004(4)
O5 0.0137(5) 0.0311(6) 0.0149(5) 0.0003(4) 0.0049(4) 0.0036(4)
O6 0.0217(5) 0.0224(5) 0.0144(5) -0.0007(4) 0.0113(4) -0.0004(4)
O7 0.0265(6) 0.0289(6) 0.0201(5) -0.0014(5) 0.0109(5) -0.0102(5)
O8 0.0294(6) 0.0209(5) 0.0161(5) -0.0024(4) 0.0099(5) -0.0007(4)
N1 0.0368(11) 0.0127(9) 0.0258(10) 0.000 0.0051(8) 0.000
N2 0.0237(9) 0.0140(8) 0.0243(9) 0.000 0.0129(8) 0.000
N3 0.0221(6) 0.0268(7) 0.0186(6) -0.0008(5) 0.0145(5) -0.0029(5)
N11 0.0369(8) 0.0159(7) 0.0105(6) 0.0057(6) 0.0058(6) 0.0011(5)
N12 0.0326(8) 0.0230(7) 0.0132(6) 0.0029(6) 0.0051(6) 0.0028(5)
N21 0.0225(6) 0.0222(6) 0.0204(6) -0.0009(6) 0.0157(5) -0.0016(6)
N22 0.0216(7) 0.0302(7) 0.0241(7) 0.0025(5) 0.0142(6) -0.0045(5)
C1 0.0392(10) 0.0295(9) 0.0238(8) 0.0055(7) 0.0113(7) 0.0064(7)
C2 0.0301(9) 0.0332(9) 0.0268(8) -0.0012(7) 0.0184(7) 0.0023(7)
C3 0.0183(7) 0.0277(8) 0.0173(7) 0.0059(6) 0.0082(6) 0.0108(6)
C4 0.0154(7) 0.0332(9) 0.0243(8) -0.0019(6) 0.0088(6) -0.0091(7)
C11 0.0299(9) 0.0254(8) 0.0143(7) 0.0089(6) 0.0088(6) 0.0003(6)
C12 0.0362(9) 0.0259(8) 0.0130(7) 0.0119(7) 0.0102(7) 0.0023(6)
C13 0.0402(10) 0.0513(11) 0.0230(8) 0.0142(9) 0.0192(8) 0.0067(8)
C14 0.0459(12) 0.0744(14) 0.0365(10) 0.0221(11) 0.0277(9) 0.0087(11)
C15 0.0351(10) 0.0716(15) 0.0343(10) 0.0252(10) 0.0171(8) 0.0068(10)
C16 0.0386(10) 0.0481(11) 0.0186(8) 0.0240(9) 0.0105(7) 0.0056(7)
C21 0.0195(7) 0.0187(7) 0.0221(7) -0.0019(6) 0.0122(6) -0.0009(6)
C22 0.0190(7) 0.0205(7) 0.0203(7) -0.0001(6) 0.0115(6) -0.0014(6)
C23 0.0282(9) 0.0378(9) 0.0222(8) 0.0031(8) 0.0098(7) -0.0046(7)
C24 0.0286(9) 0.0365(10) 0.0271(9) -0.0016(8) 0.0061(7) -0.0025(8)
C25 0.0185(8) 0.0329(9) 0.0383(9) -0.0028(7) 0.0090(7) -0.0003(8)
C26 0.0197(8) 0.0336(9) 0.0381(9) -0.0017(6) 0.0171(7) -0.0041(7)

loop_
_atom_type_symbol
_atom_type_description
_atom_type_scat_dispersion_real
_atom_type_scat_dispersion_imag
_atom_type_scat_source
C C 0.0033 0.0016 'International Tables Vol C Tables 4.2.6.8 and 6.1.1.4'
H H 0.0000 0.0000 'International Tables Vol C Tables 4.2.6.8 and 6.1.1.4'
N N 0.0061 0.0033 'International Tables Vol C Tables 4.2.6.8 and 6.1.1.4'
O O 0.0106 0.0060 'International Tables Vol C Tables 4.2.6.8 and 6.1.1.4'
S S 0.1246 0.1234 'International Tables Vol C Tables 4.2.6.8 and 6.1.1.4'

loop_
_geom_angle_atom_site_label_1
_geom_angle_atom_site_label_2
_geom_angle_atom_site_label_3
_geom_angle_site_symmetry_1
_geom_angle_site_symmetry_3
_geom_angle
_geom_angle_publ_flag
O1 S1 O2 . . 116.51(8) ?
O1 S1 N1 . . 105.33(9) ?
O2 S1 N1 . . 112.41(7) ?
O1 S1 C1 . . 107.41(9) ?
O2 S1 C1 . . 107.68(7) ?
N1 S1 C1 . . 107.05(7) ?
O4 S2 O3 . . 115.87(6) ?
O4 S2 N2 . . 113.71(7) ?
O3 S2 N2 . . 105.59(7) ?
O4 S2 C2 . . 108.34(7) ?
O3 S2 C2 . . 106.57(7) ?
N2 S2 C2 . . 106.13(6) ?
O6 S3 O5 . . 115.71(6) ?
O6 S3 N3 . . 113.77(6) ?
O5 S3 N3 . . 108.59(6) ?
O6 S3 C3 . . 107.83(7) ?
O5 S3 C3 . . 106.61(7) ?
N3 S3 C3 . . 103.35(7) ?
O7 S4 O8 . . 115.38(6) ?
O7 S4 N3 . . 104.95(6) ?
O8 S4 N3 . . 113.14(6) ?
O7 S4 C4 . . 108.31(7) ?
O8 S4 C4 . . 106.77(7) ?
N3 S4 C4 . . 108.04(7) ?
S1 N1 S1 2_656 . 119.73(11) ?
S2 N2 S2 2_657 . 120.04(11) ?
S3 N3 S4 . . 121.95(7) ?
C11 N11 H1 . . 113.9(12) ?
C11 N11 H2 . . 109.1(12) ?
H1 N11 H2 . . 109.2(16) ?
C11 N11 H3 . . 109.2(11) ?
H1 N11 H3 . . 103.6(16) ?
H2 N11 H3 . . 111.7(15) ?
C12 N12 H4 . . 102.3(12) ?
C12 N12 H5 . . 106.2(13) ?
H4 N12 H5 . . 108.3(17) ?
C21 N21 H6 . . 110.5(10) ?
C21 N21 H7 . . 110.8(11) ?
H6 N21 H7 . . 107.4(15) ?
C21 N21 H8 . . 112.9(10) ?
H6 N21 H8 . . 110.0(15) ?
H7 N21 H8 . . 104.9(14) ?
C22 N22 H9 . . 108.2(10) ?
C22 N22 H10 . . 108.6(10) ?
H9 N22 H10 . . 104.2(14) ?
S1 C1 H1A . . 109.5 ?
S1 C1 H1B . . 109.5 ?
H1A C1 H1B . . 109.5 ?
S1 C1 H1C . . 109.5 ?
H1A C1 H1C . . 109.5 ?
H1B C1 H1C . . 109.5 ?
S2 C2 H2A . . 109.5 ?
S2 C2 H2B . . 109.5 ?
H2A C2 H2B . . 109.5 ?
S2 C2 H2C . . 109.5 ?
H2A C2 H2C . . 109.5 ?
H2B C2 H2C . . 109.5 ?
S3 C3 H3A . . 109.5 ?
S3 C3 H3B . . 109.5 ?
H3A C3 H3B . . 109.5 ?
S3 C3 H3C . . 109.5 ?
H3A C3 H3C . . 109.5 ?
H3B C3 H3C . . 109.5 ?
S4 C4 H4A . . 109.5 ?
S4 C4 H4B . . 109.5 ?
H4A C4 H4B . . 109.5 ?
S4 C4 H4C . . 109.5 ?
H4A C4 H4C . . 109.5 ?
H4B C4 H4C . . 109.5 ?
N11 C11 C16 . . 110.56(13) ?
N11 C11 C12 . . 110.17(13) ?
C16 C11 C12 . . 111.27(13) ?
N11 C11 H11 . . 108.2 ?
C16 C11 H11 . . 108.2 ?
C12 C11 H11 . . 108.2 ?
N12 C12 C11 . . 110.13(12) ?
N12 C12 C13 . . 114.99(13) ?
C11 C12 C13 . . 108.73(13) ?
N12 C12 H12 . . 107.6 ?
C11 C12 H12 . . 107.6 ?
C13 C12 H12 . . 107.6 ?
C14 C13 C12 . . 111.44(17) ?
C14 C13 H13A . . 109.3 ?
C12 C13 H13A . . 109.3 ?
C14 C13 H13B . . 109.3 ?
C12 C13 H13B . . 109.3 ?
H13A C13 H13B . . 108.0 ?
C13 C14 C15 . . 110.35(15) ?
C13 C14 H14A . . 109.6 ?
C15 C14 H14A . . 109.6 ?
C13 C14 H14B . . 109.6 ?
C15 C14 H14B . . 109.6 ?
H14A C14 H14B . . 108.1 ?
C16 C15 C14 . . 112.38(17) ?
C16 C15 H15A . . 109.1 ?
C14 C15 H15A . . 109.1 ?
C16 C15 H15B . . 109.1 ?
C14 C15 H15B . . 109.1 ?
H15A C15 H15B . . 107.9 ?
C15 C16 C11 . . 111.28(14) ?
C15 C16 H16A . . 109.4 ?
C11 C16 H16A . . 109.4 ?
C15 C16 H16B . . 109.4 ?
C11 C16 H16B . . 109.4 ?
H16A C16 H16B . . 108.0 ?
N21 C21 C22 . . 109.76(11) ?
N21 C21 C26 . . 109.68(12) ?
C22 C21 C26 . . 112.45(12) ?
N21 C21 H21 . . 108.3 ?
C22 C21 H21 . . 108.3 ?
C26 C21 H21 . . 108.3 ?
N22 C22 C21 . . 110.08(12) ?
N22 C22 C23 . . 114.18(12) ?
C21 C22 C23 . . 109.60(12) ?
N22 C22 H22 . . 107.6 ?
C21 C22 H22 . . 107.6 ?
C23 C22 H22 . . 107.6 ?
C24 C23 C22 . . 112.52(14) ?
C24 C23 H23A . . 109.1 ?
C22 C23 H23A . . 109.1 ?
C24 C23 H23B . . 109.1 ?
C22 C23 H23B . . 109.1 ?
H23A C23 H23B . . 107.8 ?
C25 C24 C23 . . 110.64(14) ?
C25 C24 H24A . . 109.5 ?
C23 C24 H24A . . 109.5 ?
C25 C24 H24B . . 109.5 ?
C23 C24 H24B . . 109.5 ?
H24A C24 H24B . . 108.1 ?
C24 C25 C26 . . 110.96(14) ?
C24 C25 H25A . . 109.4 ?
C26 C25 H25A . . 109.4 ?
C24 C25 H25B . . 109.4 ?
C26 C25 H25B . . 109.4 ?
H25A C25 H25B . . 108.0 ?
C21 C26 C25 . . 111.79(13) ?
C21 C26 H26A . . 109.3 ?
C25 C26 H26A . . 109.3 ?
C21 C26 H26B . . 109.3 ?
C25 C26 H26B . . 109.3 ?
H26A C26 H26B . . 107.9 ?

loop_
_geom_bond_atom_site_label_1
_geom_bond_atom_site_label_2
_geom_bond_site_symmetry_2
_geom_bond_distance
_geom_bond_publ_flag
S1 O1 . 1.4334(13) ?
S1 O2 . 1.4415(11) ?
S1 N1 . 1.5963(10) ?
S1 C1 . 1.7643(16) ?
S2 O4 . 1.4449(11) ?
S2 O3 . 1.4463(11) ?
S2 N2 . 1.5992(9) ?
S2 C2 . 1.7589(15) ?
S3 O6 . 1.4444(10) ?
S3 O5 . 1.4488(10) ?
S3 N3 . 1.5901(13) ?
S3 C3 . 1.7628(14) ?
S4 O7 . 1.4479(10) ?
S4 O8 . 1.4480(10) ?
S4 N3 . 1.5913(13) ?
S4 C4 . 1.7635(15) ?
N1 S1 2_656 1.5963(10) ?
N2 S2 2_657 1.5992(9) ?
N11 C11 . 1.492(2) ?
N11 H1 . 0.854(13) ?
N11 H2 . 0.855(13) ?
N11 H3 . 0.893(13) ?
N12 C12 . 1.468(2) ?
N12 H4 . 0.862(14) ?
N12 H5 . 0.847(14) ?
N21 C21 . 1.4986(19) ?
N21 H6 . 0.899(13) ?
N21 H7 . 0.893(12) ?
N21 H8 . 0.918(12) ?
N22 C22 . 1.4684(19) ?
N22 H9 . 0.940(14) ?
N22 H10 . 0.972(14) ?
C1 H1A . 0.98 ?
C1 H1B . 0.98 ?
C1 H1C . 0.98 ?
C2 H2A . 0.98 ?
C2 H2B . 0.98 ?
C2 H2C . 0.98 ?
C3 H3A . 0.98 ?
C3 H3B . 0.98 ?
C3 H3C . 0.98 ?
C4 H4A . 0.98 ?
C4 H4B . 0.98 ?
C4 H4C . 0.98 ?
C11 C16 . 1.523(2) ?
C11 C12 . 1.524(2) ?
C11 H11 . 1.00 ?
C12 C13 . 1.527(3) ?
C12 H12 . 1.00 ?
C13 C14 . 1.521(2) ?
C13 H13A . 0.99 ?
C13 H13B . 0.99 ?
C14 C15 . 1.535(2) ?
C14 H14A . 0.99 ?
C14 H14B . 0.99 ?
C15 C16 . 1.523(3) ?
C15 H15A . 0.99 ?
C15 H15B . 0.99 ?
C16 H16A . 0.99 ?
C16 H16B . 0.99 ?
C21 C22 . 1.5196(19) ?
C21 C26 . 1.521(2) ?
C21 H21 . 1.00 ?
C22 C23 . 1.523(2) ?
C22 H22 . 1.00 ?
C23 C24 . 1.520(2) ?
C23 H23A . 0.99 ?
C23 H23B . 0.99 ?
C24 C25 . 1.517(2) ?
C24 H24A . 0.99 ?
C24 H24B . 0.99 ?
C25 C26 . 1.530(2) ?
C25 H25A . 0.99 ?
C25 H25B . 0.99 ?
C26 H26A . 0.99 ?
C26 H26B . 0.99 ?

loop_
_geom_hbond_atom_site_label_D
_geom_hbond_atom_site_label_H
_geom_hbond_atom_site_label_A
_geom_hbond_site_symmetry_A
_geom_hbond_distance_DH
_geom_hbond_distance_HA
_geom_hbond_distance_DA
_geom_hbond_angle_DHA
N11 H1 O6 2_656 0.854(13) 2.521(16) 2.9567(16) 112.6(13)
N11 H1 O8 2_656 0.854(13) 2.042(13) 2.8721(16) 164.1(16)
N11 H2 O1 1_565 0.855(13) 2.536(14) 3.304(2) 149.9(15)
N11 H2 N1 1_565 0.855(13) 2.303(14) 3.076(2) 150.6(15)
N11 H1 O6 2_656 0.854(13) 2.521(16) 2.9567(16) 112.6(13)
N11 H3 N12 2_656 0.893(13) 2.013(13) 2.900(2) 171.4(16)
N12 H4 O5 . 0.862(14) 2.301(15) 3.1585(16) 173.2(16)
N12 H5 O2 . 0.847(14) 2.237(15) 3.0656(18) 166.1(17)
N21 H6 O3 1_565 0.899(13) 2.105(13) 2.9433(17) 154.7(15)
N21 H6 N2 1_565 0.899(13) 2.494(15) 3.2499(19) 141.9(14)
N21 H7 O7 2_657 0.893(12) 2.218(13) 3.0613(16) 157.3(14)
N21 H7 N3 2_657 0.893(12) 2.320(14) 3.0453(17) 138.3(14)
N21 H8 N22 2_657 0.918(12) 1.987(13) 2.8889(19) 166.9(14)
N22 H9 O5 . 0.940(14) 2.243(15) 3.1416(16) 159.7(15)
N22 H9 O99 1_565 0.940(14) 2.827(18) 3.312(6) 113.2(12)
N22 H10 O4 . 0.972(14) 2.340(15) 3.2593(18) 157.6(14)
C1 H1C O8 1_545 0.98 2.63 3.5771(19) 161.9
C1 H1C O99 . 0.98 2.87 3.452(7) 118.6
C2 H2B O99 . 0.98 2.62 3.578(6) 166.1
C3 H3C O7 4_647 0.98 2.61 3.5373(19) 158.7
C4 H4A O4 3 0.98 2.68 3.4874(19) 139.6
C4 H4C O7 4_647 0.98 2.83 3.6972(19) 148.6
C11 H11 O6 2_656 1.00 2.71 3.2789(17) 116.2
C12 H12 O1 1_565 1.00 2.48 3.353(2) 145.6
C13 H13A O2 . 0.99 2.77 3.519(2) 133.0
C14 H14B O1 4_556 0.99 2.81 3.706(3) 151.3
C16 H16A O1 1_565 0.99 2.74 3.533(2) 137.9
C21 H21 O4 . 1.00 2.62 3.4812(18) 143.9
C22 H22 O3 1_565 1.00 2.74 3.5025(18) 133.8
C22 H22 O99 1_565 1.00 2.70 3.328(6) 121.1
C25 H25A O8 3_445 0.99 2.69 3.549(2) 144.9
C26 H26A O3 1_565 0.99 2.58 3.377(2) 137.0

loop_
_geom_torsion_atom_site_label_1
_geom_torsion_atom_site_label_2
_geom_torsion_atom_site_label_3
_geom_torsion_atom_site_label_4
_geom_torsion_site_symmetry_1
_geom_torsion_site_symmetry_2
_geom_torsion_site_symmetry_3
_geom_torsion_site_symmetry_4
_geom_torsion
_geom_torsion_publ_flag
O1 S1 N1 S1 . . . 2_656 167.01(7) ?
O2 S1 N1 S1 . . . 2_656 39.16(5) ?
C1 S1 N1 S1 . . . 2_656 -78.87(6) ?
O4 S2 N2 S2 . . . 2_657 -32.64(5) ?
O3 S2 N2 S2 . . . 2_657 -160.76(5) ?
C2 S2 N2 S2 . . . 2_657 86.35(6) ?
O6 S3 N3 S4 . . . . -1.59(11) ?
O5 S3 N3 S4 . . . . -132.00(8) ?
C3 S3 N3 S4 . . . . 115.05(9) ?
O7 S4 N3 S3 . . . . -176.18(8) ?
O8 S4 N3 S3 . . . . 57.20(10) ?
C4 S4 N3 S3 . . . . -60.78(10) ?
N11 C11 C12 N12 . . . . -51.27(17) ?
C16 C11 C12 N12 . . . . -174.26(14) ?
N11 C11 C12 C13 . . . . -178.10(13) ?
C16 C11 C12 C13 . . . . 58.91(18) ?
N12 C12 C13 C14 . . . . 176.14(14) ?
C11 C12 C13 C14 . . . . -59.87(18) ?
C12 C13 C14 C15 . . . . 56.9(2) ?
C13 C14 C15 C16 . . . . -52.9(2) ?
C14 C15 C16 C11 . . . . 52.6(2) ?
N11 C11 C16 C15 . . . . -178.65(13) ?
C12 C11 C16 C15 . . . . -55.88(19) ?
N21 C21 C22 N22 . . . . 56.98(16) ?
C26 C21 C22 N22 . . . . 179.37(12) ?
N21 C21 C22 C23 . . . . -176.63(12) ?
C26 C21 C22 C23 . . . . -54.24(17) ?
N22 C22 C23 C24 . . . . 179.97(14) ?
C21 C22 C23 C24 . . . . 55.95(18) ?
C22 C23 C24 C25 . . . . -57.1(2) ?
C23 C24 C25 C26 . . . . 55.1(2) ?
N21 C21 C26 C25 . . . . 176.73(13) ?
C22 C21 C26 C25 . . . . 54.29(18) ?
C24 C25 C26 C21 . . . . -54.08(19) ?
